data_4322763
loop_
_publ_author_name
'G\'eraldine Lenoble'
'Pascal G. Lacroix'
'Jean-Claude Daran'
'Santo Di Bella'
'Keitaro Nakatani'

_publ_contact_author
;
Jean-Claude Daran
Laboratoire de Chimie de Coordination
UPR-CNRS 8241
205, route de Narbonne
31077 Toulouse cedex, France
;
_publ_contact_author_email ' daran@lcc-toulouse.fr '
_publ_contact_author_fax ' (33) 5 61 55 30 03 '
_publ_contact_author_phone ' (33) 5 61 33 31 74 '
_publ_section_title
;
 Syntheses, Crystal Structures, and NLO Properties of New Chiral Inorganic
 Chromophores for Second-Harmonic Generation
;
_journal_name_full 'Inorganic Chemistry'
_journal_page_first 2158
_journal_page_last 2165
_journal_paper_doi 10.1021/ic970481w
_journal_volume 37
_journal_year 1998
_chemical_compound_source
;
Synthetic route
;
_chemical_formula_moiety ' C30 H44 Ni O3 N4 '
_chemical_formula_sum 'C30 H44 N4 Ni O3'
_chemical_formula_weight 1193.30
_space_group_IT_number 4
_symmetry_cell_setting monoclinic
_symmetry_space_group_name_Hall 'P 2yb'
_symmetry_space_group_name_H-M 'P 1 21 1'
_atom_sites_solution_hydrogens geom
_atom_sites_solution_primary direct
_cell_angle_alpha 90
_cell_angle_beta 91.02(2)
_cell_angle_gamma 90
_cell_formula_units_Z 4
_cell_length_a 8.613(2)
_cell_length_b 21.714(4)
_cell_length_c 15.870(4)
_cell_measurement_reflns_used 5000
_cell_measurement_temperature 293(2)
_cell_measurement_theta_max 24.3
_cell_measurement_theta_min 1.9
_cell_volume 2967.6(12)
_computing_cell_refinement 'IPDS software (Stoe, 1996)'
_computing_data_collection 'IPDS software (Stoe, 1996)'
_computing_data_reduction 'XRED (Stoe, 1.08, 1996)'
_diffrn_ambient_temperature 293(2)
_diffrn_measurement_device 'IPDS Stoe '
_diffrn_measurement_method \f
_diffrn_radiation_monochromator graphite
_diffrn_radiation_type 'Mo K\a'
_diffrn_radiation_wavelength 0.71073
_diffrn_reflns_av_R_equivalents 0.0486
_diffrn_reflns_limit_h_max 9
_diffrn_reflns_limit_h_min -9
_diffrn_reflns_limit_k_max 24
_diffrn_reflns_limit_k_min -24
_diffrn_reflns_limit_l_max 18
_diffrn_reflns_limit_l_min 0
_diffrn_reflns_number 20757
_diffrn_reflns_theta_max 24.29
_diffrn_reflns_theta_min 1.88
_diffrn_standards_decay_% negligible
_exptl_absorpt_coefficient_mu 0.689
_exptl_absorpt_correction_type none
_exptl_crystal_colour ' red '
_exptl_crystal_density_diffrn 1.270
_exptl_crystal_density_meas ?
_exptl_crystal_description ' box '
_exptl_crystal_F_000 1193.30
_exptl_crystal_size_max 0.35
_exptl_crystal_size_mid 0.28
_exptl_crystal_size_min 0.23
_refine_diff_density_max 0.71
_refine_diff_density_min -0.46
_refine_ls_abs_structure_details 'Flack H D (1983), Acta Cryst. A39, 876-881'
_refine_ls_abs_structure_Flack 0.07(2)
_refine_ls_extinction_method None
_refine_ls_goodness_of_fit_obs 1.0117
_refine_ls_hydrogen_treatment constr
_refine_ls_matrix_type full
_refine_ls_number_parameters 723
_refine_ls_number_reflns 6258
_refine_ls_R_factor_obs 0.0405
_refine_ls_shift/esd_max 0.68
_refine_ls_structure_factor_coef F
_refine_ls_weighting_details
; Robust-resistant weighting scheme (Prince E, 1982): 
 w=y[1-(\DF/6\s(Fo^2^)]^2^' where y=1/\SArTr(x) with 3 coefficients 
 Ar(1.76, -0.265, 1.22) for the Chebyshev polynomial ArTr(x) where x was
 Fc/Fc(max).
;
_refine_ls_weighting_scheme calc
_refine_ls_wR_factor_obs 0.0444
_reflns_number_observed 6258
_reflns_number_total 8582
_reflns_observed_criterion >2.00\s(I)
_cod_data_source_file ic970481w_3.cif
_cod_data_source_block (Ni(II)L,EtOH)
_cod_depositor_comments
;
The following automatic conversions were performed:

'_exptl_crystal_density_meas' value ' not measured ' was changed to
'?' - the value is perceived as not measured.

Automatic conversion script
Id: cif_fix_values 3008 2015-01-20 13:52:24Z robertas 

The following automatic conversions were performed:

'_atom_sites_solution_primary' value 'Direct_Methods' was changed to
'direct'.

Automatic conversion script
Id: cif_fix_values 6452 2018-10-05 10:23:21Z andrius 
;
_cod_original_cell_volume 2967.6(8)
_cod_original_sg_symbol_H-M 'P 1 21 1 '
_cod_original_formula_sum ' C30 H44 Ni O3 N4 '
_cod_database_code 4322763

loop_
_symmetry_equiv_pos_as_xyz
x,y,z
-x,y+1/2,-z

loop_
_atom_site_aniso_label
_atom_site_aniso_U_11
_atom_site_aniso_U_22
_atom_site_aniso_U_33
_atom_site_aniso_U_23
_atom_site_aniso_U_13
_atom_site_aniso_U_12
NI1 0.0390(3) 0.0278(2) 0.0338(3) -0.0004(3) -0.0008(2) -0.0006(2)
O1 0.061(2) 0.038(2) 0.035(2) -0.004(1) -0.003(1) -0.006(1)
O2 0.057(2) 0.025(2) 0.050(2) 0.002(1) 0.005(2) -0.013(1)
N1 0.034(2) 0.044(2) 0.040(2) -0.011(2) -0.002(2) 0.002(2)
N2 0.033(2) 0.026(2) 0.053(3) -0.003(2) 0.000(2) 0.004(1)
N3 0.056(2) 0.041(2) 0.051(3) 0.017(2) -0.003(2) -0.003(2)
N4 0.072(3) 0.028(2) 0.053(3) -0.012(2) -0.001(2) -0.016(2)
C11 0.037(2) 0.023(2) 0.062(4) -0.003(2) 0.009(2) 0.001(2)
C12 0.036(2) 0.028(2) 0.040(3) 0.005(2) 0.005(2) 0.002(2)
C13 0.043(2) 0.029(2) 0.032(3) 0.004(2) 0.002(2) -0.001(2)
C14 0.055(3) 0.025(2) 0.050(3) -0.003(2) 0.008(2) -0.009(2)
C15 0.035(2) 0.039(3) 0.056(3) 0.002(2) -0.000(2) 0.000(2)
C16 0.052(3) 0.042(3) 0.044(3) 0.024(2) -0.006(2) -0.003(2)
C17 0.051(3) 0.025(2) 0.070(4) -0.004(2) 0.010(2) -0.006(2)
C21 0.040(2) 0.039(3) 0.028(3) 0.008(2) 0.002(2) 0.013(2)
C22 0.041(2) 0.036(2) 0.026(3) 0.007(2) -0.002(2) 0.004(2)
C23 0.034(2) 0.022(2) 0.061(3) -0.006(2) -0.002(2) -0.000(2)
C24 0.042(3) 0.042(3) 0.044(3) 0.001(2) 0.008(2) 0.008(2)
C25 0.051(3) 0.036(3) 0.051(3) 0.000(2) -0.000(2) 0.009(2)
C26 0.051(3) 0.026(2) 0.061(4) 0.010(2) 0.003(2) -0.001(2)
C27 0.045(3) 0.046(3) 0.053(3) 0.008(2) 0.010(2) 0.002(2)
C311 0.056(3) 0.061(3) 0.060(4) 0.027(3) 0.005(3) -0.003(3)
C312 0.087(5) 0.054(4) 0.145(7) 0.041(4) 0.005(4) 0.001(3)
C321 0.061(3) 0.058(3) 0.057(4) -0.002(3) -0.005(3) 0.004(3)
C322 0.092(5) 0.080(4) 0.064(4) -0.018(3) -0.008(3) 0.007(3)
C411 0.069(4) 0.050(3) 0.088(5) -0.019(3) 0.003(3) -0.009(3)
C412 0.114(6) 0.128(7) 0.084(6) -0.003(5) -0.008(5) -0.023(5)
C421 0.068(4) 0.048(3) 0.074(4) -0.009(3) 0.008(3) -0.020(3)
C422 0.101(5) 0.037(3) 0.082(5) 0.013(3) 0.004(4) -0.010(3)
C1 0.030(2) 0.038(2) 0.039(3) -0.003(2) -0.004(2) 0.005(2)
C2 0.035(2) 0.044(3) 0.040(3) -0.013(2) -0.001(2) 0.003(2)
C3 0.068(3) 0.056(3) 0.019(2) -0.002(2) -0.007(2) -0.006(3)
C4 0.071(4) 0.075(4) 0.046(3) -0.019(3) -0.006(3) -0.004(3)
C5 0.060(3) 0.053(3) 0.049(3) -0.014(2) -0.012(3) -0.002(2)
C6 0.038(2) 0.049(3) 0.048(3) -0.012(2) -0.004(2) -0.003(2)
O4 0.098(4) 0.202(7) 0.049(3) 0.035(3) -0.019(3) 0.010(4)
C41 0.15(2) 0.049(7) 0.037(8) -0.015(6) -0.02(1) 0.06(1)
C42 0.17(2) 0.032(8) 0.16(2) 0.02(1) -0.05(2) -0.03(1)
C43 0.13(2) 0.09(2) 0.06(1) -0.018(9) 0.02(1) -0.04(1)
C44 0.15(2) 0.14(2) 0.06(1) -0.00(1) 0.01(1) 0.05(2)
NI201 0.0376(3) 0.0280(2) 0.0398(3) -0.0002(3) 0.0012(2) 0.0006(3)
O201 0.058(2) 0.024(1) 0.039(2) 0.010(1) -0.003(1) -0.007(1)
O202 0.062(2) 0.037(2) 0.027(2) -0.007(1) -0.003(1) 0.000(1)
N201 0.035(2) 0.027(2) 0.034(2) 0.005(1) 0.001(1) 0.000(1)
N202 0.040(2) 0.026(2) 0.027(2) 0.003(1) -0.005(2) 0.008(2)
N203 0.058(3) 0.049(2) 0.048(3) 0.014(2) 0.004(2) -0.009(2)
N204 0.072(3) 0.054(3) 0.053(3) 0.003(2) -0.002(2) -0.018(2)
C211 0.045(3) 0.042(3) 0.027(3) -0.008(2) -0.004(2) -0.006(2)
C212 0.039(2) 0.039(3) 0.050(3) -0.003(2) 0.003(2) -0.011(2)
C213 0.035(2) 0.037(2) 0.055(3) 0.011(2) 0.012(2) 0.004(2)
C214 0.047(3) 0.035(2) 0.034(3) 0.008(2) -0.008(2) 0.001(2)
C215 0.038(2) 0.054(3) 0.037(3) 0.015(2) 0.010(2) 0.006(2)
C216 0.067(3) 0.038(3) 0.051(4) -0.008(2) 0.016(3) -0.012(2)
C217 0.058(3) 0.044(3) 0.041(3) 0.001(2) 0.009(2) -0.017(2)
C221 0.040(3) 0.040(3) 0.040(3) -0.003(2) -0.000(2) 0.005(2)
C222 0.040(2) 0.027(2) 0.041(3) -0.009(2) 0.005(2) 0.004(2)
C223 0.040(2) 0.033(2) 0.025(2) 0.013(2) 0.006(2) 0.006(2)
C224 0.055(3) 0.029(2) 0.038(3) -0.006(2) -0.011(2) -0.009(2)
C225 0.045(3) 0.026(2) 0.056(3) -0.006(2) -0.001(2) -0.002(2)
C226 0.049(3) 0.043(3) 0.040(3) -0.003(2) 0.006(2) -0.006(2)
C227 0.052(3) 0.034(2) 0.033(3) 0.001(2) 0.001(2) 0.007(2)
C511 0.066(3) 0.057(3) 0.059(4) 0.020(3) -0.002(3) -0.011(3)
C512 0.082(5) 0.075(5) 0.24(1) 0.081(6) 0.022(6) 0.008(4)
C521 0.076(4) 0.062(3) 0.047(3) 0.023(3) -0.012(3) -0.011(3)
C522 0.157(8) 0.093(6) 0.101(6) -0.016(5) 0.047(6) 0.014(5)
C611 0.102(5) 0.056(4) 0.076(5) -0.022(3) 0.002(4) -0.037(4)
C612 0.099(6) 0.135(7) 0.072(5) -0.017(5) -0.030(4) -0.010(5)
C621 0.068(4) 0.051(3) 0.082(4) -0.015(3) 0.009(3) -0.030(3)
C622 0.122(6) 0.047(4) 0.121(7) -0.019(4) 0.028(5) -0.011(4)
C201 0.033(2) 0.035(2) 0.043(3) -0.003(2) -0.003(2) 0.003(2)
C202 0.042(2) 0.036(2) 0.040(3) -0.002(2) -0.001(2) 0.002(2)
C203 0.060(3) 0.040(3) 0.065(4) -0.001(3) -0.008(3) 0.015(2)
C204 0.081(4) 0.063(4) 0.042(3) -0.006(3) -0.020(3) 0.003(3)
C205 0.077(4) 0.055(3) 0.051(4) -0.015(3) -0.017(3) 0.004(3)
C206 0.055(3) 0.038(3) 0.064(4) -0.011(2) -0.012(3) 0.005(2)
O5 0.092(4) 0.161(6) 0.119(5) 0.027(4) -0.014(3) -0.032(4)
C51 0.05(1) 0.37(4) 0.19(3) 0.12(3) 0.02(1) -0.05(2)
C52 0.09(1) 0.07(1) 0.12(2) -0.01(1) 0.01(1) -0.024(9)
C53 0.24(5) 0.13(2) 0.09(2) 0.05(2) -0.08(2) -0.07(3)
C54 0.08(1) 0.13(1) 0.09(1) -0.03(1) 0.017(9) 0.003(9)

loop_
_atom_site_label
_atom_site_fract_x
_atom_site_fract_y
_atom_site_fract_z
_atom_site_U_iso_or_equiv
_atom_site_occupancy
_atom_site_thermal_displace_type
NI1 0.06435(6) 0.62724(2) 0.33996(3) 0.0336 1.0000 Uani
O1 0.0709(4) 0.5975(1) 0.4493(2) 0.0447 1.0000 Uani
O2 0.1511(4) 0.6966(1) 0.3872(2) 0.0442 1.0000 Uani
N1 -0.0381(4) 0.5587(2) 0.2954(2) 0.0392 1.0000 Uani
N2 0.0819(4) 0.6531(2) 0.2306(2) 0.0373 1.0000 Uani
N3 0.1085(5) 0.4511(2) 0.6687(3) 0.0494 1.0000 Uani
N4 0.4107(5) 0.8882(2) 0.4128(3) 0.0511 1.0000 Uani
C11 -0.0549(5) 0.5066(2) 0.3346(3) 0.0405 1.0000 Uani
C12 -0.0107(5) 0.4943(2) 0.4195(3) 0.0348 1.0000 Uani
C13 0.0525(5) 0.5414(2) 0.4737(3) 0.0348 1.0000 Uani
C14 0.0905(6) 0.5246(2) 0.5541(3) 0.0432 1.0000 Uani
C15 0.0708(5) 0.4658(2) 0.5885(3) 0.0434 1.0000 Uani
C16 0.0112(6) 0.4199(2) 0.5345(3) 0.0463 1.0000 Uani
C17 -0.0286(6) 0.4351(2) 0.4545(3) 0.0486 1.0000 Uani
C21 0.1454(5) 0.7047(2) 0.2043(3) 0.0356 1.0000 Uani
C22 0.2055(5) 0.7510(2) 0.2586(3) 0.0343 1.0000 Uani
C23 0.2059(5) 0.7448(2) 0.3467(3) 0.0388 1.0000 Uani
C24 0.2761(5) 0.7903(2) 0.3973(3) 0.0428 1.0000 Uani
C25 0.3473(6) 0.8446(2) 0.3639(3) 0.0463 1.0000 Uani
C26 0.3429(6) 0.8484(2) 0.2739(3) 0.0461 1.0000 Uani
C27 0.2780(6) 0.8045(2) 0.2251(3) 0.0479 1.0000 Uani
C311 0.0652(6) 0.3907(3) 0.7076(4) 0.0591 1.0000 Uani
C312 0.1889(8) 0.3430(3) 0.7022(5) 0.0954 1.0000 Uani
C321 0.1720(6) 0.4962(2) 0.7298(4) 0.0586 1.0000 Uani
C322 0.0499(8) 0.5369(3) 0.7677(4) 0.0788 1.0000 Uani
C411 0.4177(7) 0.8820(3) 0.5042(4) 0.0688 1.0000 Uani
C412 0.557(1) 0.8501(4) 0.5343(5) 0.1087 1.0000 Uani
C421 0.4691(7) 0.9453(2) 0.3771(4) 0.0631 1.0000 Uani
C422 0.3433(8) 0.9909(2) 0.3603(4) 0.0734 1.0000 Uani
C1 -0.0929(4) 0.5693(2) 0.2080(3) 0.0356 1.0000 Uani
C2 0.0357(5) 0.6055(2) 0.1670(3) 0.0395 1.0000 Uani
C3 -0.0061(6) 0.6271(2) 0.0783(3) 0.0477 1.0000 Uani
C4 -0.0565(7) 0.5713(3) 0.0271(3) 0.0644 1.0000 Uani
C5 -0.1841(6) 0.5337(2) 0.0684(3) 0.0539 1.0000 Uani
C6 -0.1427(5) 0.5149(2) 0.1557(3) 0.0451 1.0000 Uani
O4 0.8303(6) 0.1958(3) 0.4247(3) 0.1166 1.0000 Uani
C41 0.983(2) 0.1951(5) 0.3930(8) 0.0787 0.5000 Uani
C42 1.065(2) 0.2521(6) 0.421(1) 0.1191 0.5000 Uani
C43 0.965(2) 0.2366(5) 0.414(1) 0.0894 0.5000 Uani
C44 1.095(2) 0.2004(8) 0.376(1) 0.1184 0.5000 Uani
NI201 0.42687(6) 0.57047(2) 0.16133(4) 0.0352 1.0000 Uani
O201 0.4087(4) 0.6023(1) 0.0542(2) 0.0401 1.0000 Uani
O202 0.3484(4) 0.4996(1) 0.1115(2) 0.0419 1.0000 Uani
N201 0.5014(4) 0.6422(1) 0.2095(2) 0.0320 1.0000 Uani
N202 0.4346(4) 0.5367(1) 0.2695(2) 0.0310 1.0000 Uani
N203 0.4200(5) 0.7460(2) -0.1724(3) 0.0517 1.0000 Uani
N204 0.0568(6) 0.3164(2) 0.0838(3) 0.0596 1.0000 Uani
C211 0.5319(5) 0.6933(2) 0.1704(3) 0.0380 1.0000 Uani
C212 0.5093(5) 0.7036(2) 0.0848(3) 0.0425 1.0000 Uani
C213 0.4455(5) 0.6593(2) 0.0281(3) 0.0423 1.0000 Uani
C214 0.4162(5) 0.6732(2) -0.0578(3) 0.0389 1.0000 Uani
C215 0.4485(5) 0.7329(2) -0.0889(3) 0.0431 1.0000 Uani
C216 0.5119(6) 0.7768(2) -0.0293(3) 0.0518 1.0000 Uani
C217 0.5383(6) 0.7625(2) 0.0516(3) 0.0475 1.0000 Uani
C221 0.3630(5) 0.4875(2) 0.2915(3) 0.0399 1.0000 Uani
C222 0.2804(5) 0.4469(2) 0.2360(3) 0.0359 1.0000 Uani
C223 0.2788(5) 0.4531(2) 0.1479(3) 0.0327 1.0000 Uani
C224 0.2036(5) 0.4088(2) 0.0982(3) 0.0408 1.0000 Uani
C225 0.1316(5) 0.3598(2) 0.1338(3) 0.0425 1.0000 Uani
C226 0.1297(5) 0.3529(2) 0.2228(3) 0.0440 1.0000 Uani
C227 0.2040(5) 0.3959(2) 0.2713(3) 0.0399 1.0000 Uani
C511 0.4686(7) 0.8042(2) -0.2093(4) 0.0605 1.0000 Uani
C512 0.3432(9) 0.8519(3) -0.2106(7) 0.1327 1.0000 Uani
C521 0.3559(7) 0.7008(3) -0.2293(3) 0.0618 1.0000 Uani
C522 0.475(1) 0.6591(4) -0.2691(5) 0.1165 1.0000 Uani
C611 0.0546(8) 0.3224(3) -0.0071(4) 0.0778 1.0000 Uani
C612 -0.0688(9) 0.3662(4) -0.0369(5) 0.1024 1.0000 Uani
C621 -0.0041(7) 0.2581(3) 0.1155(4) 0.0672 1.0000 Uani
C622 0.1199(9) 0.2108(3) 0.1282(5) 0.0966 1.0000 Uani
C201 0.5014(5) 0.6407(2) 0.3039(3) 0.0368 1.0000 Uani
C202 0.5274(5) 0.5747(2) 0.3281(3) 0.0395 1.0000 Uani
C203 0.5051(6) 0.5671(2) 0.4218(3) 0.0550 1.0000 Uani
C204 0.6127(7) 0.6097(3) 0.4715(3) 0.0620 1.0000 Uani
C205 0.5893(7) 0.6751(3) 0.4454(4) 0.0614 1.0000 Uani
C206 0.6073(6) 0.6849(2) 0.3501(3) 0.0527 1.0000 Uani
O5 0.6725(6) 0.0081(3) 0.0745(4) 0.1242 1.0000 Uani
C51 0.519(2) -0.0027(7) 0.101(2) 0.2024 0.5000 Uani
C52 0.468(2) -0.0635(6) 0.070(1) 0.0929 0.5000 Uani
C53 0.538(2) -0.0301(6) 0.080(2) 0.1559 0.5000 Uani
C54 0.413(1) 0.0050(7) 0.123(1) 0.0986 0.5000 Uani
H111 -0.1015 0.4732 0.3032 0.0454 1.0000 Uiso
H141 0.1345 0.5556 0.5902 0.0473 1.0000 Uiso
H161 -0.0008 0.3785 0.5544 0.0548 1.0000 Uiso
H171 -0.0723 0.4034 0.4189 0.0533 1.0000 Uiso
H211 0.1515 0.7109 0.1446 0.0410 1.0000 Uiso
H241 0.2770 0.7848 0.4574 0.0503 1.0000 Uiso
H261 0.3882 0.8838 0.2473 0.0508 1.0000 Uiso
H271 0.2807 0.8095 0.1650 0.0575 1.0000 Uiso
H3111 0.0431 0.3975 0.7660 0.0701 1.0000 Uiso
H3112 -0.0265 0.3753 0.6792 0.0701 1.0000 Uiso
H3121 0.1542 0.3056 0.7283 0.1061 1.0000 Uiso
H3122 0.2810 0.3574 0.7309 0.1061 1.0000 Uiso
H3123 0.2113 0.3352 0.6442 0.1061 1.0000 Uiso
H3211 0.2239 0.4740 0.7744 0.0705 1.0000 Uiso
H3212 0.2457 0.5216 0.7014 0.0705 1.0000 Uiso
H3221 0.0981 0.5651 0.8065 0.0929 1.0000 Uiso
H3222 -0.0240 0.5119 0.7965 0.0929 1.0000 Uiso
H3223 -0.0023 0.5596 0.7235 0.0929 1.0000 Uiso
H4111 0.4156 0.9224 0.5286 0.0799 1.0000 Uiso
H4112 0.3282 0.8592 0.5216 0.0799 1.0000 Uiso
H4121 0.5558 0.8473 0.5948 0.1291 1.0000 Uiso
H4122 0.6475 0.8726 0.5176 0.1291 1.0000 Uiso
H4123 0.5602 0.8094 0.5107 0.1291 1.0000 Uiso
H4211 0.5430 0.9629 0.4161 0.0748 1.0000 Uiso
H4212 0.5192 0.9360 0.3252 0.0748 1.0000 Uiso
H4221 0.3875 1.0276 0.3370 0.0812 1.0000 Uiso
H4222 0.2931 1.0007 0.4121 0.0812 1.0000 Uiso
H4223 0.2692 0.9738 0.3211 0.0812 1.0000 Uiso
H11 -0.1903 0.5903 0.2123 0.0421 1.0000 Uiso
H21 0.1260 0.5813 0.1554 0.0471 1.0000 Uiso
H31 -0.0889 0.6569 0.0801 0.0498 1.0000 Uiso
H32 0.0831 0.6462 0.0531 0.0498 1.0000 Uiso
H41 -0.0942 0.5854 -0.0269 0.0764 1.0000 Uiso
H42 0.0324 0.5455 0.0197 0.0764 1.0000 Uiso
H51 -0.2771 0.5580 0.0697 0.0642 1.0000 Uiso
H52 -0.2023 0.4973 0.0354 0.0642 1.0000 Uiso
H61 -0.2313 0.4961 0.1808 0.0542 1.0000 Uiso
H62 -0.0589 0.4857 0.1540 0.0542 1.0000 Uiso
H2111 0.5736 0.7266 0.2035 0.0435 1.0000 Uiso
H2141 0.3744 0.6422 -0.0951 0.0463 1.0000 Uiso
H2161 0.5361 0.8176 -0.0485 0.0607 1.0000 Uiso
H2171 0.5782 0.7938 0.0884 0.0574 1.0000 Uiso
H2211 0.3653 0.4768 0.3503 0.0489 1.0000 Uiso
H2241 0.2022 0.4132 0.0380 0.0478 1.0000 Uiso
H2261 0.0772 0.3190 0.2482 0.0534 1.0000 Uiso
H2271 0.2050 0.3914 0.3314 0.0468 1.0000 Uiso
H5111 0.5553 0.8197 -0.1770 0.0721 1.0000 Uiso
H5112 0.4997 0.7967 -0.2661 0.0721 1.0000 Uiso
H5121 0.3818 0.8891 -0.2353 0.1376 1.0000 Uiso
H5122 0.3116 0.8602 -0.1539 0.1376 1.0000 Uiso
H5123 0.2559 0.8372 -0.2431 0.1376 1.0000 Uiso
H5211 0.3000 0.7219 -0.2735 0.0719 1.0000 Uiso
H5212 0.2855 0.6753 -0.1986 0.0719 1.0000 Uiso
H5221 0.4229 0.6305 -0.3066 0.1380 1.0000 Uiso
H5222 0.5455 0.6838 -0.3015 0.1380 1.0000 Uiso
H5223 0.5311 0.6371 -0.2266 0.1380 1.0000 Uiso
H6111 0.1538 0.3371 -0.0250 0.0911 1.0000 Uiso
H6112 0.0350 0.2826 -0.0319 0.0911 1.0000 Uiso
H6121 -0.0674 0.3691 -0.0972 0.1172 1.0000 Uiso
H6122 -0.0496 0.4060 -0.0127 0.1172 1.0000 Uiso
H6123 -0.1684 0.3515 -0.0195 0.1172 1.0000 Uiso
H6211 -0.0529 0.2655 0.1685 0.0800 1.0000 Uiso
H6212 -0.0796 0.2425 0.0757 0.0800 1.0000 Uiso
H6221 0.0745 0.1734 0.1490 0.1074 1.0000 Uiso
H6222 0.1956 0.2257 0.1682 0.1074 1.0000 Uiso
H6223 0.1689 0.2027 0.0755 0.1074 1.0000 Uiso
H2011 0.4025 0.6557 0.3216 0.0437 1.0000 Uiso
H2021 0.6311 0.5597 0.3202 0.0477 1.0000 Uiso
H2031 0.3996 0.5771 0.4346 0.0652 1.0000 Uiso
H2032 0.5271 0.5256 0.4373 0.0652 1.0000 Uiso
H2041 0.5913 0.6061 0.5305 0.0720 1.0000 Uiso
H2042 0.7185 0.5985 0.4618 0.0720 1.0000 Uiso
H2051 0.6645 0.7002 0.4747 0.0722 1.0000 Uiso
H2052 0.4867 0.6876 0.4608 0.0722 1.0000 Uiso
H2061 0.5792 0.7266 0.3355 0.0616 1.0000 Uiso
H2062 0.7129 0.6776 0.3346 0.0616 1.0000 Uiso

loop_
_atom_type_symbol
_atom_type_scat_dispersion_real
_atom_type_scat_dispersion_imag
_atom_type_scat_Cromer_Mann_a1
_atom_type_scat_Cromer_Mann_b1
_atom_type_scat_Cromer_Mann_a2
_atom_type_scat_Cromer_Mann_b2
_atom_type_scat_Cromer_Mann_a3
_atom_type_scat_Cromer_Mann_b3
_atom_type_scat_Cromer_Mann_a4
_atom_type_scat_Cromer_Mann_b4
_atom_type_scat_Cromer_Mann_c
_atom_type_scat_source
'C   ' 0.0020 0.0020 2.3100 20.8439 1.0200 10.2075 1.5886 0.5687 0.8650 51.6512 0.2156 International_Tables_Vol_IV_Table_2.2B
'H   ' 0.0000 0.0000 0.4930 10.5109 0.3229 26.1257 0.1402 3.1424 0.0408 57.7997 0.0030 International_Tables_Vol_IV_Table_2.2B
'N   ' 0.0040 0.0030 12.2126 0.0057 3.1322 9.8933 2.0125 28.9975 1.1663 0.5826 -11.5290 International_Tables_Vol_IV_Table_2.2B
'O   ' 0.0080 0.0060 3.0485 13.2771 2.2868 5.7011 1.5463 0.3239 0.8670 32.9089 0.2508 International_Tables_Vol_IV_Table_2.2B
'Ni  ' 0.2850 1.1130 12.8376 3.8785 7.2920 0.2565 4.4438 12.1763 2.3800 66.3421 1.0341 International_Tables_Vol_IV_Table_2.2B

loop_
_geom_angle_atom_site_label_1
_geom_angle_site_symmetry_1
_geom_angle_atom_site_label_2
_geom_angle_site_symmetry_2
_geom_angle_atom_site_label_3
_geom_angle_site_symmetry_3
_geom_angle
_geom_angle_publ_flag
O1 . NI1 . O2 . 84.1(1) yes
O1 . NI1 . N1 . 94.8(2) yes
O2 . NI1 . N1 . 175.7(1) yes
O1 . NI1 . N2 . 173.0(1) yes
O2 . NI1 . N2 . 95.5(1) yes
N1 . NI1 . N2 . 86.1(2) yes
NI1 . O1 . C13 . 127.5(3) yes
NI1 . O2 . C23 . 126.8(3) yes
NI1 . N1 . C11 . 124.7(3) yes
NI1 . N1 . C1 . 111.9(3) yes
C11 . N1 . C1 . 123.4(4) yes
NI1 . N2 . C21 . 127.0(3) yes
NI1 . N2 . C2 . 113.7(3) yes
C21 . N2 . C2 . 118.8(4) yes
C15 . N3 . C311 . 122.6(4) yes
C15 . N3 . C321 . 122.9(4) yes
C311 . N3 . C321 . 113.7(4) yes
C25 . N4 . C411 . 121.6(4) yes
C25 . N4 . C421 . 121.2(5) yes
C411 . N4 . C421 . 117.1(4) yes
N1 . C11 . C12 . 126.0(4) yes
N1 . C11 . H111 . 117.1(5) no
C12 . C11 . H111 . 116.9(4) no
C11 . C12 . C13 . 121.8(4) yes
C11 . C12 . C17 . 121.1(4) yes
C13 . C12 . C17 . 117.1(4) yes
O1 . C13 . C12 . 122.7(4) yes
O1 . C13 . C14 . 120.4(4) yes
C12 . C13 . C14 . 116.9(4) yes
C13 . C14 . C15 . 125.5(4) yes
C13 . C14 . H141 . 117.2(4) no
C15 . C14 . H141 . 117.2(5) no
N3 . C15 . C14 . 123.8(4) yes
N3 . C15 . C16 . 119.1(4) yes
C14 . C15 . C16 . 117.1(5) yes
C15 . C16 . C17 . 119.0(4) yes
C15 . C16 . H161 . 120.4(5) no
C17 . C16 . H161 . 120.6(5) no
C12 . C17 . C16 . 124.4(4) yes
C12 . C17 . H171 . 117.7(5) no
C16 . C17 . H171 . 117.9(4) no
N2 . C21 . C22 . 124.1(4) yes
N2 . C21 . H211 . 117.5(4) no
C22 . C21 . H211 . 118.3(4) no
C21 . C22 . C23 . 122.1(4) yes
C21 . C22 . C27 . 120.7(4) yes
C23 . C22 . C27 . 117.1(4) yes
O2 . C23 . C22 . 124.4(4) yes
O2 . C23 . C24 . 115.7(4) yes
C22 . C23 . C24 . 119.7(4) yes
C23 . C24 . C25 . 123.4(4) yes
C23 . C24 . H241 . 118.4(4) no
C25 . C24 . H241 . 118.2(5) no
N4 . C25 . C24 . 122.8(5) yes
N4 . C25 . C26 . 122.9(4) yes
C24 . C25 . C26 . 114.3(4) yes
C25 . C26 . C27 . 122.6(4) yes
C25 . C26 . H261 . 118.7(5) no
C27 . C26 . H261 . 118.8(5) no
C22 . C27 . C26 . 123.0(5) yes
C22 . C27 . H271 . 118.7(5) no
C26 . C27 . H271 . 118.4(5) no
N3 . C311 . C312 . 113.6(4) yes
N3 . C311 . H3111 . 108.5(5) no
C312 . C311 . H3111 . 108.4(5) no
N3 . C311 . H3112 . 108.6(4) no
C312 . C311 . H3112 . 108.3(6) no
H3111 . C311 . H3112 . 109.3(5) no
C311 . C312 . H3121 . 109.5(6) no
C311 . C312 . H3122 . 109.5(7) no
H3121 . C312 . H3122 . 109.3(7) no
C311 . C312 . H3123 . 109.5(6) no
H3121 . C312 . H3123 . 109.4(7) no
H3122 . C312 . H3123 . 109.6(7) no
N3 . C321 . C322 . 113.4(5) yes
N3 . C321 . H3211 . 108.2(5) no
C322 . C321 . H3211 . 108.6(5) no
N3 . C321 . H3212 . 108.3(5) no
C322 . C321 . H3212 . 108.9(5) no
H3211 . C321 . H3212 . 109.4(5) no
C321 . C322 . H3221 . 109.4(6) no
C321 . C322 . H3222 . 109.5(6) no
H3221 . C322 . H3222 . 109.8(6) no
C321 . C322 . H3223 . 109.2(6) no
H3221 . C322 . H3223 . 109.4(6) no
H3222 . C322 . H3223 . 109.4(7) no
N4 . C411 . C412 . 112.9(6) yes
N4 . C411 . H4111 . 108.5(6) no
C412 . C411 . H4111 . 108.9(6) no
N4 . C411 . H4112 . 108.3(5) no
C412 . C411 . H4112 . 108.6(6) no
H4111 . C411 . H4112 . 109.5(6) no
C411 . C412 . H4121 . 109.7(8) no
C411 . C412 . H4122 . 109.6(8) no
H4121 . C412 . H4122 . 109.2(8) no
C411 . C412 . H4123 . 109.8(7) no
H4121 . C412 . H4123 . 109.3(9) no
H4122 . C412 . H4123 . 109.2(9) no
N4 . C421 . C422 . 112.4(5) yes
N4 . C421 . H4211 . 108.6(5) no
C422 . C421 . H4211 . 108.9(5) no
N4 . C421 . H4212 . 108.6(5) no
C422 . C421 . H4212 . 108.8(6) no
H4211 . C421 . H4212 . 109.6(5) no
C421 . C422 . H4221 . 109.2(6) no
C421 . C422 . H4222 . 109.3(6) no
H4221 . C422 . H4222 . 109.5(6) no
C421 . C422 . H4223 . 109.4(5) no
H4221 . C422 . H4223 . 109.7(6) no
H4222 . C422 . H4223 . 109.6(7) no
N1 . C1 . C2 . 105.1(3) yes
N1 . C1 . C6 . 118.7(4) yes
C2 . C1 . C6 . 112.0(4) yes
N1 . C1 . H11 . 105.9(4) no
C2 . C1 . H11 . 115.6(4) no
C6 . C1 . H11 . 99.9(4) no
N2 . C2 . C1 . 104.9(3) yes
N2 . C2 . C3 . 117.9(4) yes
C1 . C2 . C3 . 113.2(4) yes
N2 . C2 . H21 . 107.5(4) no
C1 . C2 . H21 . 113.6(4) no
C3 . C2 . H21 . 99.8(4) no
C2 . C3 . C4 . 108.1(4) yes
C2 . C3 . H31 . 110.0(4) no
C4 . C3 . H31 . 110.3(4) no
C2 . C3 . H32 . 109.8(4) no
C4 . C3 . H32 . 110.1(4) no
H31 . C3 . H32 . 108.6(5) no
C3 . C4 . C5 . 113.4(4) yes
C3 . C4 . H41 . 108.1(5) no
C5 . C4 . H41 . 108.6(5) no
C3 . C4 . H42 . 108.1(5) no
C5 . C4 . H42 . 108.9(5) no
H41 . C4 . H42 . 109.7(5) no
C4 . C5 . C6 . 112.7(4) yes
C4 . C5 . H51 . 108.9(5) no
C6 . C5 . H51 . 108.6(5) no
C4 . C5 . H52 . 108.5(5) no
C6 . C5 . H52 . 108.5(5) no
H51 . C5 . H52 . 109.5(5) no
C1 . C6 . C5 . 111.2(4) yes
C1 . C6 . H61 . 109.0(4) no
C5 . C6 . H61 . 109.1(4) no
C1 . C6 . H62 . 109.0(4) no
C5 . C6 . H62 . 109.0(4) no
H61 . C6 . H62 . 109.5(5) no
C41 . O4 . C43 . 39.3(7) yes
O4 . C41 . C42 . 109.0(1) yes
O4 . C41 . C43 . 73.7(9) yes
C42 . C41 . C43 . 37.1(10) yes
O4 . C41 . C44 . 170.9(16) yes
C42 . C41 . C44 . 62.1(15) yes
C43 . C41 . C44 . 97.9(16) yes
C41 . C42 . C43 . 39.6(10) yes
C41 . C42 . C44 . 41.5(8) yes
C43 . C42 . C44 . 80.0(15) yes
O4 . C43 . C41 . 66.9(9) yes
O4 . C43 . C42 . 159.6(25) yes
C41 . C43 . C42 . 103.3(18) yes
O4 . C43 . C44 . 109.0(1) yes
C41 . C43 . C44 . 42.1(9) yes
C42 . C43 . C44 . 62.7(16) yes
C41 . C44 . C42 . 76.3(13) yes
C41 . C44 . C43 . 40.0(9) yes
C42 . C44 . C43 . 37.3(8) yes
O201 . NI201 . O202 . 83.9(1) yes
O201 . NI201 . N201 . 95.1(1) yes
O202 . NI201 . N201 . 178.6(1) yes
O201 . NI201 . N202 . 177.0(1) yes
O202 . NI201 . N202 . 94.2(1) yes
N201 . NI201 . N202 . 86.8(1) yes
NI201 . O201 . C213 . 127.8(3) yes
NI201 . O202 . C223 . 128.1(3) yes
NI201 . N201 . C211 . 126.5(3) yes
NI201 . N201 . C201 . 113.0(2) yes
C211 . N201 . C201 . 119.9(3) yes
NI201 . N202 . C221 . 124.6(3) yes
NI201 . N202 . C202 . 111.8(3) yes
C221 . N202 . C202 . 123.6(4) yes
C215 . N203 . C511 . 121.3(4) yes
C215 . N203 . C521 . 121.7(4) yes
C511 . N203 . C521 . 116.7(4) yes
C225 . N204 . C611 . 120.5(4) yes
C225 . N204 . C621 . 123.9(5) yes
C611 . N204 . C621 . 115.0(4) yes
N201 . C211 . C212 . 125.4(4) yes
N201 . C211 . H2111 . 117.4(4) no
C212 . C211 . H2111 . 117.3(4) no
C211 . C212 . C213 . 123.8(4) yes
C211 . C212 . C217 . 119.4(4) yes
C213 . C212 . C217 . 116.6(4) yes
O201 . C213 . C212 . 121.3(4) yes
O201 . C213 . C214 . 116.9(4) yes
C212 . C213 . C214 . 121.8(4) yes
C213 . C214 . C215 . 119.9(4) yes
C213 . C214 . H2141 . 120.2(4) no
C215 . C214 . H2141 . 120.0(4) no
N203 . C215 . C214 . 119.5(4) yes
N203 . C215 . C216 . 123.7(4) yes
C214 . C215 . C216 . 116.7(4) yes
C215 . C216 . C217 . 122.3(4) yes
C215 . C216 . H2161 . 118.8(5) no
C217 . C216 . H2161 . 118.9(5) no
C212 . C217 . C216 . 122.7(4) yes
C212 . C217 . H2171 . 118.8(5) no
C216 . C217 . H2171 . 118.5(5) no
N202 . C221 . C222 . 125.6(4) yes
N202 . C221 . H2211 . 117.6(4) no
C222 . C221 . H2211 . 116.8(4) no
C221 . C222 . C223 . 123.5(4) yes
C221 . C222 . C227 . 118.1(4) yes
C223 . C222 . C227 . 118.3(4) yes
O202 . C223 . C222 . 121.0(4) yes
O202 . C223 . C224 . 119.5(4) yes
C222 . C223 . C224 . 119.5(4) yes
C223 . C224 . C225 . 121.0(4) yes
C223 . C224 . H2241 . 119.5(4) no
C225 . C224 . H2241 . 119.5(4) no
N204 . C225 . C224 . 120.4(5) yes
N204 . C225 . C226 . 118.9(4) yes
C224 . C225 . C226 . 120.7(4) yes
C225 . C226 . C227 . 118.3(4) yes
C225 . C226 . H2261 . 121.0(4) no
C227 . C226 . H2261 . 120.7(5) no
C222 . C227 . C226 . 122.2(4) yes
C222 . C227 . H2271 . 118.5(4) no
C226 . C227 . H2271 . 119.3(5) no
N203 . C511 . C512 . 113.2(5) yes
N203 . C511 . H5111 . 108.4(5) no
C512 . C511 . H5111 . 108.6(6) no
N203 . C511 . H5112 . 108.6(5) no
C512 . C511 . H5112 . 108.5(6) no
H5111 . C511 . H5112 . 109.5(5) no
C511 . C512 . H5121 . 109.5(7) no
C511 . C512 . H5122 . 109.5(8) no
H5121 . C512 . H5122 . 109.2(10) no
C511 . C512 . H5123 . 109.7(8) no
H5121 . C512 . H5123 . 109.5(9) no
H5122 . C512 . H5123 . 109.4(8) no
N203 . C521 . C522 . 114.5(6) yes
N203 . C521 . H5211 . 108.4(5) no
C522 . C521 . H5211 . 108.4(6) no
N203 . C521 . H5212 . 108.3(5) no
C522 . C521 . H5212 . 107.8(6) no
H5211 . C521 . H5212 . 109.4(6) no
C521 . C522 . H5221 . 109.2(8) no
C521 . C522 . H5222 . 109.1(7) no
H5221 . C522 . H5222 . 108.6(8) no
C521 . C522 . H5223 . 110.1(6) no
H5221 . C522 . H5223 . 109.9(8) no
H5222 . C522 . H5223 . 109.9(10) no
N204 . C611 . C612 . 111.6(6) yes
N204 . C611 . H6111 . 109.1(6) no
C612 . C611 . H6111 . 109.2(7) no
N204 . C611 . H6112 . 108.9(6) no
C612 . C611 . H6112 . 108.9(6) no
H6111 . C611 . H6112 . 109.1(7) no
C611 . C612 . H6121 . 109.6(8) no
C611 . C612 . H6122 . 109.2(6) no
H6121 . C612 . H6122 . 109.5(9) no
C611 . C612 . H6123 . 109.5(8) no
H6121 . C612 . H6123 . 109.6(7) no
H6122 . C612 . H6123 . 109.5(9) no
N204 . C621 . C622 . 112.4(5) yes
N204 . C621 . H6211 . 108.9(5) no
C622 . C621 . H6211 . 108.7(6) no
N204 . C621 . H6212 . 108.8(6) no
C622 . C621 . H6212 . 108.6(5) no
H6211 . C621 . H6212 . 109.4(5) no
C621 . C622 . H6221 . 109.4(7) no
C621 . C622 . H6222 . 109.5(5) no
H6221 . C622 . H6222 . 109.4(8) no
C621 . C622 . H6223 . 109.5(7) no
H6221 . C622 . H6223 . 109.4(6) no
H6222 . C622 . H6223 . 109.6(8) no
N201 . C201 . C202 . 106.0(3) yes
N201 . C201 . C206 . 117.6(4) yes
C202 . C201 . C206 . 113.5(4) yes
N201 . C201 . H2011 . 107.6(4) no
C202 . C201 . H2011 . 112.2(4) no
C206 . C201 . H2011 . 100.0(4) no
N202 . C202 . C201 . 107.3(3) yes
N202 . C202 . C203 . 118.9(4) yes
C201 . C202 . C203 . 109.6(4) yes
N202 . C202 . H2021 . 102.9(4) no
C201 . C202 . H2021 . 115.2(4) no
C203 . C202 . H2021 . 103.0(4) no
C202 . C203 . C204 . 110.9(4) yes
C202 . C203 . H2031 . 108.8(4) no
C204 . C203 . H2031 . 108.8(5) no
C202 . C203 . H2032 . 109.2(5) no
C204 . C203 . H2032 . 109.0(5) no
H2031 . C203 . H2032 . 110.1(5) no
C203 . C204 . C205 . 110.9(4) yes
C203 . C204 . H2041 . 109.4(5) no
C205 . C204 . H2041 . 108.7(5) no
C203 . C204 . H2042 . 109.5(5) no
C205 . C204 . H2042 . 108.7(5) no
H2041 . C204 . H2042 . 109.6(5) no
C204 . C205 . C206 . 112.9(4) yes
C204 . C205 . H2051 . 108.6(5) no
C206 . C205 . H2051 . 108.7(5) no
C204 . C205 . H2052 . 108.5(5) no
C206 . C205 . H2052 . 108.7(5) no
H2051 . C205 . H2052 . 109.4(5) no
C201 . C206 . C205 . 108.7(4) yes
C201 . C206 . H2061 . 109.6(4) no
C205 . C206 . H2061 . 109.6(5) no
C201 . C206 . H2062 . 109.9(4) no
C205 . C206 . H2062 . 109.9(5) no
H2061 . C206 . H2062 . 109.2(5) no
C51 . O5 . C53 . 28.7(7) yes
O5 . C51 . C52 . 109.0(1) yes
O5 . C51 . C53 . 76.6(16) yes
C52 . C51 . C53 . 32.4(16) yes
O5 . C51 . C54 . 160.7(17) yes
C52 . C51 . C54 . 89.5(15) yes
C53 . C51 . C54 . 121.9(22) yes
C51 . C52 . C53 . 23.2(12) yes
O5 . C53 . C51 . 74.6(14) yes
O5 . C53 . C52 . 160.5(20) yes
C51 . C53 . C52 . 124.4(27) yes
O5 . C53 . C54 . 109.0(1) yes
C51 . C53 . C54 . 34.5(14) yes
C52 . C53 . C54 . 89.9(18) yes
C51 . C54 . C53 . 23.6(10) yes

loop_
_geom_bond_atom_site_label_1
_geom_bond_site_symmetry_1
_geom_bond_atom_site_label_2
_geom_bond_site_symmetry_2
_geom_bond_distance
_geom_bond_publ_flag
NI1 . O1 . 1.851(3) yes
NI1 . O2 . 1.835(3) yes
NI1 . N1 . 1.864(4) yes
NI1 . N2 . 1.833(4) yes
O1 . C13 . 1.288(5) yes
O2 . C23 . 1.320(5) yes
N1 . C11 . 1.299(6) yes
N1 . C1 . 1.475(6) yes
N2 . C21 . 1.316(5) yes
N2 . C2 . 1.494(6) yes
N3 . C15 . 1.347(6) yes
N3 . C311 . 1.498(6) yes
N3 . C321 . 1.478(7) yes
N4 . C25 . 1.334(6) yes
N4 . C411 . 1.456(8) yes
N4 . C421 . 1.457(6) yes
C11 . C12 . 1.419(7) yes
C11 . H111 . 0.964(4) no
C12 . C13 . 1.437(6) yes
C12 . C17 . 1.411(6) yes
C13 . C14 . 1.362(6) yes
C14 . C15 . 1.399(6) yes
C14 . H141 . 0.957(4) no
C15 . C16 . 1.405(7) yes
C16 . C17 . 1.351(7) yes
C16 . H161 . 0.959(4) no
C17 . H171 . 0.962(5) no
C21 . C22 . 1.416(6) yes
C21 . H211 . 0.959(4) no
C22 . C23 . 1.405(6) yes
C22 . C27 . 1.425(6) yes
C23 . C24 . 1.404(6) yes
C24 . C25 . 1.434(6) yes
C24 . H241 . 0.961(5) no
C25 . C26 . 1.431(7) yes
C26 . C27 . 1.344(7) yes
C26 . H261 . 0.963(4) no
C27 . H271 . 0.961(5) no
C311 . C312 . 1.489(9) yes
C311 . H3111 . 0.961(6) no
C311 . H3112 . 0.962(6) no
C312 . H3121 . 0.962(6) no
C312 . H3122 . 0.960(8) no
C312 . H3123 . 0.959(9) no
C321 . C322 . 1.506(8) yes
C321 . H3211 . 0.961(5) no
C321 . H3212 . 0.960(6) no
C322 . H3221 . 0.958(6) no
C322 . H3222 . 0.958(7) no
C322 . H3223 . 0.963(7) no
C411 . C412 . 1.46(1) yes
C411 . H4111 . 0.958(5) no
C411 . H4112 . 0.962(6) no
C412 . H4121 . 0.961(8) no
C412 . H4122 . 0.962(8) no
C412 . H4123 . 0.961(9) no
C421 . C422 . 1.489(8) yes
C421 . H4211 . 0.960(6) no
C421 . H4212 . 0.959(6) no
C422 . H4221 . 0.959(5) no
C422 . H4222 . 0.960(7) no
C422 . H4223 . 0.958(7) no
C1 . C2 . 1.515(6) yes
C1 . C6 . 1.503(6) yes
C1 . H11 . 0.959(4) no
C2 . C3 . 1.521(6) yes
C2 . H21 . 0.959(4) no
C3 . C4 . 1.519(7) yes
C3 . H31 . 0.963(5) no
C3 . H32 . 0.967(5) no
C4 . C5 . 1.526(8) yes
C4 . H41 . 0.960(6) no
C4 . H42 . 0.957(6) no
C5 . C6 . 1.481(7) yes
C5 . H51 . 0.959(5) no
C5 . H52 . 0.961(5) no
C6 . H61 . 0.959(5) no
C6 . H62 . 0.961(5) no
O4 . C41 . 1.41(1) yes
O4 . C43 . 1.47(1) yes
C41 . C42 . 1.487(9) yes
C41 . C43 . 0.97(1) yes
C41 . C44 . 1.02(2) yes
C42 . C43 . 0.92(2) yes
C42 . C44 . 1.35(2) yes
C43 . C44 . 1.499(9) yes
NI201 . O201 . 1.840(3) yes
NI201 . O202 . 1.852(3) yes
NI201 . N201 . 1.845(3) yes
NI201 . N202 . 1.866(3) yes
O201 . C213 . 1.344(5) yes
O202 . C223 . 1.313(5) yes
N201 . C211 . 1.300(5) yes
N201 . C201 . 1.498(6) yes
N202 . C221 . 1.285(5) yes
N202 . C202 . 1.470(5) yes
N203 . C215 . 1.373(6) yes
N203 . C511 . 1.457(6) yes
N203 . C521 . 1.438(7) yes
N204 . C225 . 1.386(6) yes
N204 . C611 . 1.448(8) yes
N204 . C621 . 1.462(7) yes
C211 . C212 . 1.388(6) yes
C211 . H2111 . 0.959(4) no
C212 . C213 . 1.421(6) yes
C212 . C217 . 1.407(6) yes
C213 . C214 . 1.414(6) yes
C214 . C215 . 1.417(6) yes
C214 . H2141 . 0.962(4) no
C215 . C216 . 1.443(7) yes
C216 . C217 . 1.337(7) yes
C216 . H2161 . 0.962(5) no
C217 . H2171 . 0.955(5) no
C221 . C222 . 1.428(6) yes
C221 . H2211 . 0.961(5) no
C222 . C223 . 1.404(6) yes
C222 . C227 . 1.410(6) yes
C223 . C224 . 1.396(6) yes
C224 . C225 . 1.359(6) yes
C224 . H2241 . 0.961(5) no
C225 . C226 . 1.421(7) yes
C226 . C227 . 1.362(6) yes
C226 . H2261 . 0.955(4) no
C227 . H2271 . 0.959(5) no
C511 . C512 . 1.496(9) yes
C511 . H5111 . 0.960(6) no
C511 . H5112 . 0.959(6) no
C512 . H5121 . 0.961(7) no
C512 . H5122 . 0.96(1) no
C512 . H5123 . 0.96(1) no
C521 . C522 . 1.51(1) yes
C521 . H5211 . 0.960(5) no
C521 . H5212 . 0.960(5) no
C522 . H5221 . 0.965(9) no
C522 . H5222 . 0.965(9) no
C522 . H5223 . 0.95(1) no
C611 . C612 . 1.50(1) yes
C611 . H6111 . 0.960(6) no
C611 . H6112 . 0.964(5) no
C612 . H6121 . 0.959(8) no
C612 . H6122 . 0.961(8) no
C612 . H6123 . 0.959(8) no
C621 . C622 . 1.49(1) yes
C621 . H6211 . 0.960(6) no
C621 . H6212 . 0.961(6) no
C622 . H6221 . 0.961(7) no
C622 . H6222 . 0.959(8) no
C622 . H6223 . 0.960(7) no
C201 . C202 . 1.498(6) yes
C201 . C206 . 1.506(6) yes
C201 . H2011 . 0.959(4) no
C202 . C203 . 1.512(7) yes
C202 . H2021 . 0.961(4) no
C203 . C204 . 1.521(7) yes
C203 . H2031 . 0.960(5) no
C203 . H2032 . 0.953(5) no
C204 . C205 . 1.491(8) yes
C204 . H2041 . 0.959(5) no
C204 . H2042 . 0.959(6) no
C205 . C206 . 1.538(8) yes
C205 . H2051 . 0.961(5) no
C205 . H2052 . 0.960(6) no
C206 . H2061 . 0.964(5) no
C206 . H2062 . 0.960(5) no
O5 . C51 . 1.41(1) yes
O5 . C53 . 1.43(1) yes
C51 . C52 . 1.476(9) yes
C51 . C53 . 0.70(2) yes
C51 . C54 . 1.00(2) yes
C52 . C53 . 0.96(2) yes
C53 . C54 . 1.496(9) yes
